data_4307078
loop_
_publ_author_name
'Evan Lyle Thomas'
'Dixie P. Gautreaux'
'Han-Oh Lee'
'Zachary Fisk'
'Julia Y. Chan'

_publ_section_title
;
Discovery of \b-LnNiSb3 (Ln = La, Ce): Crystal Growth, Structure, and
Magnetic and Transport Behavior
;
_journal_name_full 'Inorganic Chemistry'
_journal_page_first 3010
_journal_page_last 3016
_journal_paper_doi 10.1021/ic0615832
_journal_volume 46
_journal_year 2007
_chemical_formula_moiety 'La Ni Sb3'
_chemical_formula_sum 'La Ni Sb3'
_chemical_formula_weight 562.87
_chemical_name_systematic
; 
 ? 
;
_space_group_IT_number 57
_symmetry_cell_setting orthorhombic
_symmetry_space_group_name_Hall '-P 2c 2b'
_symmetry_space_group_name_H-M 'P b c m'
_atom_sites_solution_primary direct
_atom_sites_solution_secondary difmap
_audit_creation_method SHELXL-97
_cell_angle_alpha 90.00
_cell_angle_beta 90.00
_cell_angle_gamma 90.00
_cell_formula_units_Z 8
_cell_length_a 13.0970(2)
_cell_length_b 6.1400(4)
_cell_length_c 12.1270(4)
_cell_measurement_temperature 298(2)
_cell_volume 975.20(7)
_computing_cell_refinement 'Denzo and Scalepack (Otwinowski & Minor, 1997)'
_computing_data_collection 'COLLECT (Nonius, 2000)'
_computing_data_reduction 'Denzo and Scalepack (Otwinowski & Minor, 1997)'
_computing_publication_material 'SHELXL-97 (Sheldrick, 1997)'
_computing_structure_refinement 'SHELXL-97 (Sheldrick, 1997)'
_computing_structure_solution 'SHELXS-97 (Sheldrick, 1990)'
_diffrn_ambient_temperature 298(2)
_diffrn_measured_fraction_theta_full 0.996
_diffrn_measured_fraction_theta_max 0.996
_diffrn_measurement_device_type KappaCCD
_diffrn_measurement_method ' \w scans \k offsets'
_diffrn_radiation_monochromator graphite
_diffrn_radiation_source 'fine-focus sealed tube'
_diffrn_radiation_type MoK\a
_diffrn_radiation_wavelength 0.71073
_diffrn_reflns_av_R_equivalents 0.0396
_diffrn_reflns_av_sigmaI/netI 0.0418
_diffrn_reflns_limit_h_max 18
_diffrn_reflns_limit_h_min -18
_diffrn_reflns_limit_k_max 8
_diffrn_reflns_limit_k_min -8
_diffrn_reflns_limit_l_max 16
_diffrn_reflns_limit_l_min -16
_diffrn_reflns_number 2677
_diffrn_reflns_theta_full 30.03
_diffrn_reflns_theta_max 30.03
_diffrn_reflns_theta_min 1.55
_diffrn_standards_decay_% 0
_diffrn_standards_number 0
_exptl_absorpt_coefficient_mu 28.573
_exptl_absorpt_correction_T_max 0.2396
_exptl_absorpt_correction_T_min 0.1749
_exptl_absorpt_correction_type multi-scan
_exptl_absorpt_process_details 'HKL Scalepack (Otwinowski & Minor 1997)'
_exptl_crystal_colour silver
_exptl_crystal_density_diffrn 7.668
_exptl_crystal_density_method 'not measured'
_exptl_crystal_description 'plate-shaped fragment'
_exptl_crystal_F_000 1904
_exptl_crystal_size_max 0.10
_exptl_crystal_size_mid 0.05
_exptl_crystal_size_min 0.05
_refine_diff_density_max 7.528
_refine_diff_density_min -5.625
_refine_diff_density_rms 1.159
_refine_ls_extinction_coef 0.0056(5)
_refine_ls_extinction_expression Fc^*^=kFc[1+0.001xFc^2^\l^3^/sin(2\q)]^-1/4^
_refine_ls_extinction_method SHELXL
_refine_ls_goodness_of_fit_ref 1.110
_refine_ls_hydrogen_treatment none
_refine_ls_matrix_type full
_refine_ls_number_parameters 53
_refine_ls_number_reflns 1491
_refine_ls_number_restraints 0
_refine_ls_restrained_S_all 1.110
_refine_ls_R_factor_all 0.0704
_refine_ls_R_factor_gt 0.0627
_refine_ls_shift/su_max 0.001
_refine_ls_shift/su_mean 0.000
_refine_ls_structure_factor_coef Fsqd
_refine_ls_weighting_details 'calc w=1/[\s^2^(Fo^2^)+(0.1403P)^2^+1.2064P] where P=(Fo^2^+2Fc^2^)/3'
_refine_ls_weighting_scheme calc
_refine_ls_wR_factor_gt 0.1779
_refine_ls_wR_factor_ref 0.1926
_reflns_number_gt 1264
_reflns_number_total 1491
_reflns_threshold_expression >2sigma(I)
_cod_data_source_file ic0615832si20060821_115541.cif
_cod_data_source_block shelxl
_cod_database_code 4307078

loop_
_symmetry_equiv_pos_as_xyz
'x, y, z'
'-x, -y, z+1/2'
'x, -y+1/2, -z'
'-x, y+1/2, -z+1/2'
'-x, -y, -z'
'x, y, -z-1/2'
'-x, y-1/2, z'
'x, -y-1/2, z-1/2'

loop_
_atom_site_label
_atom_site_type_symbol
_atom_site_fract_x
_atom_site_fract_y
_atom_site_fract_z
_atom_site_U_iso_or_equiv
_atom_site_adp_type
_atom_site_occupancy
_atom_site_symmetry_multiplicity
_atom_site_calc_flag
_atom_site_refinement_flags
_atom_site_disorder_assembly
_atom_site_disorder_group
La1 La 0.69985(7) 0.2500 0.0000 0.0077(3) Uani 1 2 d S . .
La2 La 0.30410(7) 0.26099(11) 0.7500 0.0077(3) Uani 1 2 d S . .
Ni1 Ni 0.10248(10) 0.0302(2) 0.86359(9) 0.0105(4) Uani 1 1 d . . .
Sb1 Sb 0.97547(8) 0.2500 0.0000 0.0128(3) Uani 1 2 d S . .
Sb2 Sb 0.78994(8) 0.25128(12) 0.7500 0.0080(3) Uani 1 2 d S . .
Sb3 Sb 0.50131(5) 0.50751(9) 0.87603(4) 0.0087(3) Uani 1 1 d . . .
Sb4 Sb 0.21479(8) 0.2500 0.0000 0.0079(3) Uani 1 2 d S . .
Sb5 Sb 0.94673(7) 0.88313(14) 0.7500 0.0121(3) Uani 1 2 d S . .

loop_
_atom_site_aniso_label
_atom_site_aniso_U_11
_atom_site_aniso_U_22
_atom_site_aniso_U_33
_atom_site_aniso_U_23
_atom_site_aniso_U_13
_atom_site_aniso_U_12
La1 0.0085(6) 0.0057(5) 0.0089(5) -0.0003(2) 0.000 0.000
La2 0.0075(6) 0.0069(5) 0.0087(5) 0.000 0.000 -0.0001(2)
Ni1 0.0119(7) 0.0097(6) 0.0100(6) -0.0008(4) -0.0002(4) -0.0006(4)
Sb1 0.0149(6) 0.0103(5) 0.0131(6) 0.0010(3) 0.000 0.000
Sb2 0.0088(6) 0.0064(5) 0.0088(6) 0.000 0.000 -0.0006(3)
Sb3 0.0075(5) 0.0086(5) 0.0101(5) -0.00004(17) 0.0001(2) -0.00017(19)
Sb4 0.0085(6) 0.0071(5) 0.0081(6) -0.0008(2) 0.000 0.000
Sb5 0.0116(6) 0.0100(5) 0.0146(5) 0.000 0.000 -0.0010(3)

loop_
_atom_type_symbol
_atom_type_description
_atom_type_scat_dispersion_real
_atom_type_scat_dispersion_imag
_atom_type_scat_source
La La -0.2871 2.4523 'International Tables Vol C Tables 4.2.6.8 and 6.1.1.4'
Ni Ni 0.3393 1.1124 'International Tables Vol C Tables 4.2.6.8 and 6.1.1.4'
Sb Sb -0.5866 1.5461 'International Tables Vol C Tables 4.2.6.8 and 6.1.1.4'

loop_
_geom_angle_atom_site_label_1
_geom_angle_atom_site_label_2
_geom_angle_atom_site_label_3
_geom_angle
_geom_angle_site_symmetry_1
_geom_angle_site_symmetry_3
_geom_angle_publ_flag
Sb2 La1 Sb2 137.47(4) 3_556 1_554 ?
Sb2 La1 Sb4 82.739(17) 3_556 5_655 ?
Sb2 La1 Sb4 83.000(17) 1_554 5_655 ?
Sb2 La1 Sb4 83.001(17) 3_556 5_665 ?
Sb2 La1 Sb4 82.739(17) 1_554 5_665 ?
Sb4 La1 Sb4 139.98(4) 5_655 5_665 ?
Sb2 La1 Sb3 134.13(2) 3_556 7_654 ?
Sb2 La1 Sb3 82.487(18) 1_554 7_654 ?
Sb4 La1 Sb3 81.535(18) 5_655 7_654 ?
Sb4 La1 Sb3 132.91(2) 5_665 7_654 ?
Sb2 La1 Sb3 82.487(18) 3_556 5_666 ?
Sb2 La1 Sb3 134.14(2) 1_554 5_666 ?
Sb4 La1 Sb3 132.91(2) 5_655 5_666 ?
Sb4 La1 Sb3 81.535(18) 5_665 5_666 ?
Sb3 La1 Sb3 77.54(3) 7_654 5_666 ?
Sb2 La1 Sb3 82.182(18) 3_556 3_556 ?
Sb2 La1 Sb3 133.77(2) 1_554 3_556 ?
Sb4 La1 Sb3 79.889(19) 5_655 3_556 ?
Sb4 La1 Sb3 134.41(2) 5_665 3_556 ?
Sb3 La1 Sb3 52.74(2) 7_654 3_556 ?
Sb3 La1 Sb3 53.908(13) 5_666 3_556 ?
Sb2 La1 Sb3 133.77(2) 3_556 1_554 ?
Sb2 La1 Sb3 82.182(18) 1_554 1_554 ?
Sb4 La1 Sb3 134.42(2) 5_655 1_554 ?
Sb4 La1 Sb3 79.888(19) 5_665 1_554 ?
Sb3 La1 Sb3 53.908(13) 7_654 1_554 ?
Sb3 La1 Sb3 52.74(2) 5_666 1_554 ?
Sb3 La1 Sb3 80.00(3) 3_556 1_554 ?
Sb2 La1 Ni1 45.12(2) 3_556 5_656 ?
Sb2 La1 Ni1 99.92(3) 1_554 5_656 ?
Sb4 La1 Ni1 44.71(2) 5_655 5_656 ?
Sb4 La1 Ni1 101.97(3) 5_665 5_656 ?
Sb3 La1 Ni1 124.54(2) 7_654 5_656 ?
Sb3 La1 Ni1 125.42(2) 5_666 5_656 ?
Sb3 La1 Ni1 97.33(2) 3_556 5_656 ?
Sb3 La1 Ni1 177.32(3) 1_554 5_656 ?
Sb2 La1 Ni1 99.92(3) 3_556 7_664 ?
Sb2 La1 Ni1 45.12(2) 1_554 7_664 ?
Sb4 La1 Ni1 101.97(3) 5_655 7_664 ?
Sb4 La1 Ni1 44.71(2) 5_665 7_664 ?
Sb3 La1 Ni1 125.42(2) 7_654 7_664 ?
Sb3 La1 Ni1 124.54(2) 5_666 7_664 ?
Sb3 La1 Ni1 177.32(3) 3_556 7_664 ?
Sb3 La1 Ni1 97.33(2) 1_554 7_664 ?
Ni1 La1 Ni1 85.34(4) 5_656 7_664 ?
Sb2 La1 Sb1 68.73(2) 3_556 . ?
Sb2 La1 Sb1 68.73(2) 1_554 . ?
Sb4 La1 Sb1 69.99(2) 5_655 . ?
Sb4 La1 Sb1 69.99(2) 5_665 . ?
Sb3 La1 Sb1 141.232(14) 7_654 . ?
Sb3 La1 Sb1 141.232(14) 5_666 . ?
Sb3 La1 Sb1 140.000(13) 3_556 . ?
Sb3 La1 Sb1 140.000(13) 1_554 . ?
Ni1 La1 Sb1 42.67(2) 5_656 . ?
Ni1 La1 Sb1 42.67(2) 7_664 . ?
Sb4 La2 Sb4 137.74(4) 6_556 1_556 ?
Sb4 La2 Sb2 83.276(16) 6_556 7_665 ?
Sb4 La2 Sb2 83.276(16) 1_556 7_665 ?
Sb4 La2 Ni1 95.31(3) 6_556 . ?
Sb4 La2 Ni1 46.64(2) 1_556 . ?
Sb2 La2 Ni1 95.42(3) 7_665 . ?
Sb4 La2 Ni1 46.64(2) 6_556 6_557 ?
Sb4 La2 Ni1 95.31(3) 1_556 6_557 ?
Sb2 La2 Ni1 95.42(3) 7_665 6_557 ?
Ni1 La2 Ni1 49.37(4) . 6_557 ?
Sb4 La2 Sb3 133.53(2) 6_556 7_655 ?
Sb4 La2 Sb3 80.724(19) 1_556 7_655 ?
Sb2 La2 Sb3 135.82(2) 7_665 7_655 ?
Ni1 La2 Sb3 102.63(3) . 7_655 ?
Ni1 La2 Sb3 126.81(3) 6_557 7_655 ?
Sb4 La2 Sb3 80.724(19) 6_556 4_646 ?
Sb4 La2 Sb3 133.53(2) 1_556 4_646 ?
Sb2 La2 Sb3 135.82(2) 7_665 4_646 ?
Ni1 La2 Sb3 126.81(3) . 4_646 ?
Ni1 La2 Sb3 102.62(3) 6_557 4_646 ?
Sb3 La2 Sb3 54.21(2) 7_655 4_646 ?
Sb4 La2 Sb3 135.24(2) 6_556 . ?
Sb4 La2 Sb3 82.055(18) 1_556 . ?
Sb2 La2 Sb3 82.77(2) 7_665 . ?
Ni1 La2 Sb3 128.23(2) . . ?
Ni1 La2 Sb3 176.95(3) 6_557 . ?
Sb3 La2 Sb3 54.408(13) 7_655 . ?
Sb3 La2 Sb3 80.35(2) 4_646 . ?
Sb4 La2 Sb3 82.055(18) 6_556 6_557 ?
Sb4 La2 Sb3 135.24(2) 1_556 6_557 ?
Sb2 La2 Sb3 82.77(2) 7_665 6_557 ?
Ni1 La2 Sb3 176.95(3) . 6_557 ?
Ni1 La2 Sb3 128.23(2) 6_557 6_557 ?
Sb3 La2 Sb3 80.35(2) 7_655 6_557 ?
Sb3 La2 Sb3 54.408(14) 4_646 6_557 ?
Sb3 La2 Sb3 54.09(2) . 6_557 ?
Sb4 La2 Sb2 81.308(16) 6_556 7_655 ?
Sb4 La2 Sb2 81.308(16) 1_556 7_655 ?
Sb2 La2 Sb2 136.26(4) 7_665 7_655 ?
Ni1 La2 Sb2 46.13(3) . 7_655 ?
Ni1 La2 Sb2 46.13(3) 6_557 7_655 ?
Sb3 La2 Sb2 81.17(2) 7_655 7_655 ?
Sb3 La2 Sb2 81.17(2) 4_646 7_655 ?
Sb3 La2 Sb2 134.46(2) . 7_655 ?
Sb3 La2 Sb2 134.46(2) 6_557 7_655 ?
Sb4 La2 Sb5 69.74(2) 6_556 7_655 ?
Sb4 La2 Sb5 69.74(2) 1_556 7_655 ?
Sb2 La2 Sb5 54.89(3) 7_665 7_655 ?
Ni1 La2 Sb5 46.77(3) . 7_655 ?
Ni1 La2 Sb5 46.77(3) 6_557 7_655 ?
Sb3 La2 Sb5 147.556(19) 7_655 7_655 ?
Sb3 La2 Sb5 147.555(19) 4_646 7_655 ?
Sb3 La2 Sb5 130.46(2) . 7_655 ?
Sb3 La2 Sb5 130.46(2) 6_557 7_655 ?
Sb2 La2 Sb5 81.38(3) 7_655 7_655 ?
Sb4 Ni1 Sb1 99.30(4) 1_556 5_656 ?
Sb4 Ni1 Sb2 111.84(6) 1_556 7_655 ?
Sb1 Ni1 Sb2 96.54(4) 5_656 7_655 ?
Sb4 Ni1 Sb5 162.92(6) 1_556 1_445 ?
Sb1 Ni1 Sb5 78.50(4) 5_656 1_445 ?
Sb2 Ni1 Sb5 85.23(4) 7_655 1_445 ?
Sb4 Ni1 Sb5 92.52(4) 1_556 7_655 ?
Sb1 Ni1 Sb5 141.10(6) 5_656 7_655 ?
Sb2 Ni1 Sb5 113.19(4) 7_655 7_655 ?
Sb5 Ni1 Sb5 79.58(4) 1_445 7_655 ?
Sb4 Ni1 Sb1 72.49(4) 1_556 1_456 ?
Sb1 Ni1 Sb1 72.50(3) 5_656 1_456 ?
Sb2 Ni1 Sb1 168.92(6) 7_655 1_456 ?
Sb5 Ni1 Sb1 90.84(5) 1_445 1_456 ?
Sb5 Ni1 Sb1 76.12(4) 7_655 1_456 ?
Sb4 Ni1 Ni1 129.65(3) 1_556 6_557 ?
Sb1 Ni1 Ni1 129.59(3) 5_656 6_557 ?
Sb2 Ni1 Ni1 58.15(3) 7_655 6_557 ?
Sb5 Ni1 Ni1 58.30(3) 1_445 6_557 ?
Sb5 Ni1 Ni1 58.65(3) 7_655 6_557 ?
Sb1 Ni1 Ni1 127.67(3) 1_456 6_557 ?
Sb4 Ni1 La2 65.71(3) 1_556 . ?
Sb1 Ni1 La2 149.97(5) 5_656 . ?
Sb2 Ni1 La2 68.25(4) 7_655 . ?
Sb5 Ni1 La2 123.46(4) 1_445 . ?
Sb5 Ni1 La2 68.03(4) 7_655 . ?
Sb1 Ni1 La2 122.21(4) 1_456 . ?
Ni1 Ni1 La2 65.31(2) 6_557 . ?
Sb4 Ni1 La1 62.45(3) 1_556 5_656 ?
Sb1 Ni1 La1 70.49(3) 5_656 5_656 ?
Sb2 Ni1 La1 62.01(3) 7_655 5_656 ?
Sb5 Ni1 La1 130.59(5) 1_445 5_656 ?
Sb5 Ni1 La1 145.42(5) 7_655 5_656 ?
Sb1 Ni1 La1 114.10(4) 1_456 5_656 ?
Ni1 Ni1 La1 118.022(19) 6_557 5_656 ?
La2 Ni1 La1 79.48(3) . 5_656 ?
Ni1 Sb1 Ni1 133.68(7) 5_656 7_664 ?
Ni1 Sb1 Ni1 107.50(3) 5_656 1_654 ?
Ni1 Sb1 Ni1 100.53(4) 7_664 1_654 ?
Ni1 Sb1 Ni1 100.53(4) 5_656 3_656 ?
Ni1 Sb1 Ni1 107.50(3) 7_664 3_656 ?
Ni1 Sb1 Ni1 104.15(7) 1_654 3_656 ?
Ni1 Sb1 Sb4 113.16(4) 5_656 1_655 ?
Ni1 Sb1 Sb4 113.16(4) 7_664 1_655 ?
Ni1 Sb1 Sb4 52.08(3) 1_654 1_655 ?
Ni1 Sb1 Sb4 52.08(3) 3_656 1_655 ?
Ni1 Sb1 Sb1 55.38(3) 5_656 5_755 ?
Ni1 Sb1 Sb1 136.82(3) 7_664 5_755 ?
Ni1 Sb1 Sb1 52.12(3) 1_654 5_755 ?
Ni1 Sb1 Sb1 111.24(5) 3_656 5_755 ?
Sb4 Sb1 Sb1 78.18(4) 1_655 5_755 ?
Ni1 Sb1 Sb1 136.82(3) 5_656 5_765 ?
Ni1 Sb1 Sb1 55.38(3) 7_664 5_765 ?
Ni1 Sb1 Sb1 111.24(5) 1_654 5_765 ?
Ni1 Sb1 Sb1 52.12(3) 3_656 5_765 ?
Sb4 Sb1 Sb1 78.18(4) 1_655 5_765 ?
Sb1 Sb1 Sb1 156.36(8) 5_755 5_765 ?
Ni1 Sb1 Sb5 51.10(3) 5_656 5_766 ?
Ni1 Sb1 Sb5 150.55(3) 7_664 5_766 ?
Ni1 Sb1 Sb5 104.37(4) 1_654 5_766 ?
Ni1 Sb1 Sb5 51.13(3) 3_656 5_766 ?
Sb4 Sb1 Sb5 72.02(2) 1_655 5_766 ?
Sb1 Sb1 Sb5 72.206(19) 5_755 5_766 ?
Sb1 Sb1 Sb5 100.32(2) 5_765 5_766 ?
Ni1 Sb1 Sb5 150.55(3) 5_656 7_754 ?
Ni1 Sb1 Sb5 51.10(3) 7_664 7_754 ?
Ni1 Sb1 Sb5 51.13(3) 1_654 7_754 ?
Ni1 Sb1 Sb5 104.37(4) 3_656 7_754 ?
Sb4 Sb1 Sb5 72.02(2) 1_655 7_754 ?
Sb1 Sb1 Sb5 100.32(2) 5_755 7_754 ?
Sb1 Sb1 Sb5 72.206(19) 5_765 7_754 ?
Sb5 Sb1 Sb5 144.05(5) 5_766 7_754 ?
Ni1 Sb1 La1 66.84(4) 5_656 . ?
Ni1 Sb1 La1 66.84(4) 7_664 . ?
Ni1 Sb1 La1 127.92(3) 1_654 . ?
Ni1 Sb1 La1 127.92(3) 3_656 . ?
Sb4 Sb1 La1 180.0 1_655 . ?
Sb1 Sb1 La1 101.82(4) 5_755 . ?
Sb1 Sb1 La1 101.82(4) 5_765 . ?
Sb5 Sb1 La1 107.98(2) 5_766 . ?
Sb5 Sb1 La1 107.98(2) 7_754 . ?
Ni1 Sb2 Ni1 63.70(6) 7_665 4_656 ?
Ni1 Sb2 Sb5 97.04(4) 7_665 1_545 ?
Ni1 Sb2 Sb5 97.04(4) 4_656 1_545 ?
Ni1 Sb2 La2 144.24(3) 7_665 7_655 ?
Ni1 Sb2 La2 144.24(3) 4_656 7_655 ?
Sb5 Sb2 La2 64.51(3) 1_545 7_655 ?
Ni1 Sb2 La1 133.56(3) 7_665 6_556 ?
Ni1 Sb2 La1 72.88(3) 4_656 6_556 ?
Sb5 Sb2 La1 104.011(17) 1_545 6_556 ?
La2 Sb2 La1 81.976(16) 7_655 6_556 ?
Ni1 Sb2 La1 72.88(3) 7_665 1_556 ?
Ni1 Sb2 La1 133.56(3) 4_656 1_556 ?
Sb5 Sb2 La1 104.011(17) 1_545 1_556 ?
La2 Sb2 La1 81.976(16) 7_655 1_556 ?
La1 Sb2 La1 137.47(4) 6_556 1_556 ?
Ni1 Sb2 La2 65.62(3) 7_665 7_665 ?
Ni1 Sb2 La2 65.62(3) 4_656 7_665 ?
Sb5 Sb2 La2 159.23(4) 1_545 7_665 ?
La2 Sb2 La2 136.26(4) 7_655 7_665 ?
La1 Sb2 La2 82.496(16) 6_556 7_665 ?
La1 Sb2 La2 82.496(16) 1_556 7_665 ?
Sb3 Sb3 Sb3 178.12(2) 5_667 6_557 ?
Sb3 Sb3 Sb3 88.24(2) 5_667 7_655 ?
Sb3 Sb3 Sb3 90.0 6_557 7_655 ?
Sb3 Sb3 Sb3 91.75(2) 5_667 7_665 ?
Sb3 Sb3 Sb3 90.0 6_557 7_665 ?
Sb3 Sb3 Sb3 178.71(4) 7_655 7_665 ?
Sb3 Sb3 La2 118.58(3) 5_667 7_665 ?
Sb3 Sb3 La2 62.894(11) 6_557 7_665 ?
Sb3 Sb3 La2 118.19(3) 7_655 7_665 ?
Sb3 Sb3 La2 62.91(2) 7_665 7_665 ?
Sb3 Sb3 La2 115.58(3) 5_667 . ?
Sb3 Sb3 La2 62.955(11) 6_557 . ?
Sb3 Sb3 La2 62.68(2) 7_655 . ?
Sb3 Sb3 La2 116.21(3) 7_665 . ?
La2 Sb3 La2 125.84(2) 7_665 . ?
Sb3 Sb3 La1 63.89(2) 5_667 5_666 ?
Sb3 Sb3 La1 116.417(11) 6_557 5_666 ?
Sb3 Sb3 La1 115.58(3) 7_655 5_666 ?
Sb3 Sb3 La1 63.299(19) 7_665 5_666 ?
La2 Sb3 La1 126.20(2) 7_665 5_666 ?
La2 Sb3 La1 78.56(2) . 5_666 ?
Sb3 Sb3 La1 63.37(2) 5_667 1_556 ?
Sb3 Sb3 La1 116.289(11) 6_557 1_556 ?
Sb3 Sb3 La1 62.794(18) 7_655 1_556 ?
Sb3 Sb3 La1 118.32(3) 7_665 1_556 ?
La2 Sb3 La1 80.56(2) 7_665 1_556 ?
La2 Sb3 La1 125.47(2) . 1_556 ?
La1 Sb3 La1 127.26(2) 5_666 1_556 ?
Ni1 Sb4 Ni1 110.87(7) 1_554 3_556 ?
Ni1 Sb4 Sb1 55.44(3) 1_554 1_455 ?
Ni1 Sb4 Sb1 55.44(3) 3_556 1_455 ?
Ni1 Sb4 La2 142.05(3) 1_554 3_556 ?
Ni1 Sb4 La2 67.66(3) 3_556 3_556 ?
Sb1 Sb4 La2 111.09(2) 1_455 3_556 ?
Ni1 Sb4 La2 67.66(3) 1_554 1_554 ?
Ni1 Sb4 La2 142.05(3) 3_556 1_554 ?
Sb1 Sb4 La2 111.09(2) 1_455 1_554 ?
La2 Sb4 La2 137.81(4) 3_556 1_554 ?
Ni1 Sb4 La1 72.84(3) 1_554 5_655 ?
Ni1 Sb4 La1 133.10(3) 3_556 5_655 ?
Sb1 Sb4 La1 110.01(2) 1_455 5_655 ?
La2 Sb4 La1 81.799(17) 3_556 5_655 ?
La2 Sb4 La1 84.051(18) 1_554 5_655 ?
Ni1 Sb4 La1 133.10(3) 1_554 5_665 ?
Ni1 Sb4 La1 72.84(3) 3_556 5_665 ?
Sb1 Sb4 La1 110.01(2) 1_455 5_665 ?
La2 Sb4 La1 84.051(18) 3_556 5_665 ?
La2 Sb4 La1 81.799(17) 1_554 5_665 ?
La1 Sb4 La1 139.98(4) 5_655 5_665 ?
Ni1 Sb5 Ni1 63.39(6) 1_665 6_667 ?
Ni1 Sb5 Ni1 138.13(5) 1_665 4_656 ?
Ni1 Sb5 Ni1 101.41(5) 6_667 4_656 ?
Ni1 Sb5 Ni1 101.41(5) 1_665 7_665 ?
Ni1 Sb5 Ni1 138.13(5) 6_667 7_665 ?
Ni1 Sb5 Ni1 62.70(5) 4_656 7_665 ?
Ni1 Sb5 Sb2 105.56(4) 1_665 1_565 ?
Ni1 Sb5 Sb2 105.56(4) 6_667 1_565 ?
Ni1 Sb5 Sb2 116.24(4) 4_656 1_565 ?
Ni1 Sb5 Sb2 116.24(4) 7_665 1_565 ?
Ni1 Sb5 Sb1 50.40(3) 1_665 5_766 ?
Ni1 Sb5 Sb1 109.13(4) 6_667 5_766 ?
Ni1 Sb5 Sb1 110.50(4) 4_656 5_766 ?
Ni1 Sb5 Sb1 52.74(3) 7_665 5_766 ?
Sb2 Sb5 Sb1 113.006(18) 1_565 5_766 ?
Ni1 Sb5 Sb1 109.13(4) 1_665 2_765 ?
Ni1 Sb5 Sb1 50.40(3) 6_667 2_765 ?
Ni1 Sb5 Sb1 52.74(3) 4_656 2_765 ?
Ni1 Sb5 Sb1 110.50(4) 7_665 2_765 ?
Sb2 Sb5 Sb1 113.006(18) 1_565 2_765 ?
Sb1 Sb5 Sb1 133.38(4) 5_766 2_765 ?
Ni1 Sb5 La2 146.63(3) 1_665 7_665 ?
Ni1 Sb5 La2 146.63(3) 6_667 7_665 ?
Ni1 Sb5 La2 65.20(4) 4_656 7_665 ?
Ni1 Sb5 La2 65.20(4) 7_665 7_665 ?
Sb2 Sb5 La2 60.61(3) 1_565 7_665 ?
Sb1 Sb5 La2 104.23(2) 5_766 7_665 ?
Sb1 Sb5 La2 104.23(2) 2_765 7_665 ?

loop_
_geom_bond_atom_site_label_1
_geom_bond_atom_site_label_2
_geom_bond_distance
_geom_bond_site_symmetry_2
_geom_bond_publ_flag
La1 Sb2 3.2533(5) 3_556 ?
La1 Sb2 3.2533(5) 1_554 ?
La1 Sb4 3.2673(5) 5_655 ?
La1 Sb4 3.2673(5) 5_665 ?
La1 Sb3 3.3791(9) 7_654 ?
La1 Sb3 3.3791(9) 5_666 ?
La1 Sb3 3.3942(9) 3_556 ?
La1 Sb3 3.3942(9) 1_554 ?
La1 Ni1 3.5211(14) 5_656 ?
La1 Ni1 3.5211(14) 7_664 ?
La1 Sb1 3.6099(13) . ?
La2 Sb4 3.2503(5) 6_556 ?
La2 Sb4 3.2503(5) 1_556 ?
La2 Sb2 3.2526(10) 7_665 ?
La2 Ni1 3.2984(15) . ?
La2 Ni1 3.2984(15) 6_557 ?
La2 Sb3 3.3545(9) 7_655 ?
La2 Sb3 3.3545(9) 4_646 ?
La2 Sb3 3.3613(10) . ?
La2 Sb3 3.3613(10) 6_557 ?
La2 Sb2 3.3633(10) 7_655 ?
La2 Sb5 3.3698(12) 7_655 ?
Ni1 Sb4 2.5926(13) 1_556 ?
Ni1 Sb1 2.5957(13) 5_656 ?
Ni1 Sb2 2.6105(14) 7_655 ?
Ni1 Sb5 2.6217(15) 1_445 ?
Ni1 Sb5 2.6477(14) 7_655 ?
Ni1 Sb1 2.7066(14) 1_456 ?
Ni1 Ni1 2.755(2) 6_557 ?
Ni1 La1 3.5210(14) 5_656 ?
Sb1 Ni1 2.5957(13) 5_656 ?
Sb1 Ni1 2.5957(13) 7_664 ?
Sb1 Ni1 2.7066(14) 1_654 ?
Sb1 Ni1 2.7066(14) 3_656 ?
Sb1 Sb4 3.1343(14) 1_655 ?
Sb1 Sb1 3.1365(5) 5_755 ?
Sb1 Sb1 3.1365(5) 5_765 ?
Sb1 Sb5 3.3012(5) 5_766 ?
Sb1 Sb5 3.3012(5) 7_754 ?
Sb2 Ni1 2.6105(14) 7_665 ?
Sb2 Ni1 2.6105(14) 4_656 ?
Sb2 Sb5 3.0539(13) 1_545 ?
Sb2 La2 3.2526(10) 7_655 ?
Sb2 La1 3.2533(5) 6_556 ?
Sb2 La1 3.2533(5) 1_556 ?
Sb2 La2 3.3633(10) 7_665 ?
Sb3 Sb3 3.0084(11) 5_667 ?
Sb3 Sb3 3.0568(11) 6_557 ?
Sb3 Sb3 3.0702(8) 7_655 ?
Sb3 Sb3 3.0702(8) 7_665 ?
Sb3 La2 3.3545(9) 7_665 ?
Sb3 La1 3.3791(9) 5_666 ?
Sb3 La1 3.3943(9) 1_556 ?
Sb4 Ni1 2.5927(13) 1_554 ?
Sb4 Ni1 2.5927(13) 3_556 ?
Sb4 Sb1 3.1344(14) 1_455 ?
Sb4 La2 3.2503(5) 3_556 ?
Sb4 La2 3.2503(5) 1_554 ?
Sb4 La1 3.2672(5) 5_655 ?
Sb4 La1 3.2672(5) 5_665 ?
Sb5 Ni1 2.6218(15) 1_665 ?
Sb5 Ni1 2.6218(15) 6_667 ?
Sb5 Ni1 2.6477(14) 4_656 ?
Sb5 Ni1 2.6477(14) 7_665 ?
Sb5 Sb2 3.0539(13) 1_565 ?
Sb5 Sb1 3.3012(5) 5_766 ?
Sb5 Sb1 3.3012(5) 2_765 ?
Sb5 La2 3.3697(12) 7_665 ?
